data_1508094
loop_
_publ_author_name
'Hasell, Tom'
'Wu, Xiaofeng'
'Jones, James T. A.'
'Bacsa, John'
'Steiner, Alexander'
'Mitra, Tamoghna'
'Trewin, Abbie'
'Adams, Dave J.'
'Cooper, Andrew I.'

_publ_section_title
;
 Triply interlocked covalent organic cages.
;
_journal_issue 9
_journal_name_full 'Nature chemistry'
_journal_page_first 750
_journal_page_last 755
_journal_paper_doi 10.1038/nchem.739
_journal_volume 2
_journal_year 2010
_chemical_formula_moiety '(C48 H48 N12)2, 2(C8 H10)'
_chemical_formula_sum 'C120 H124 N24'
_chemical_formula_weight 1902.43
_chemical_name_common cage3c-catenane-xylene
_chemical_name_systematic
;
 ?
;
_space_group_IT_number 15
_symmetry_cell_setting monoclinic
_symmetry_space_group_name_Hall '-C 2yc'
_symmetry_space_group_name_H-M 'C 1 2/c 1'
_atom_sites_solution_hydrogens geom
_atom_sites_solution_primary direct
_atom_sites_solution_secondary difmap
_audit_creation_method SHELXL-97
_cell_angle_alpha 90.00
_cell_angle_beta 101.733(5)
_cell_angle_gamma 90.00
_cell_formula_units_Z 4
_cell_length_a 25.511(9)
_cell_length_b 16.802(6)
_cell_length_c 24.782(8)
_cell_measurement_reflns_used 2667
_cell_measurement_temperature 100(2)
_cell_measurement_theta_max 24.773
_cell_measurement_theta_min 2.424
_cell_volume 10401(6)
_computing_cell_refinement 'SAINT v6.45a (Bruker, 2005)'
_computing_data_collection 'SMART v.5.632 (Bruker, 2005)'
_computing_data_reduction 'SAINT v6.45a (Bruker, 2005)'
_computing_structure_refinement 'SHELXL-97 (Sheldrick, 2008)'
_computing_structure_solution 'SHELXS-97 (Sheldrick, 2008)'
_diffrn_ambient_temperature 100(2)
_diffrn_measured_fraction_theta_full 0.995
_diffrn_measured_fraction_theta_max 0.995
_diffrn_measurement_device_type 'Bruker D8 diffractometer with APEX detector'
_diffrn_measurement_method '\w scans with a narrow frame width'
_diffrn_radiation_monochromator graphite
_diffrn_radiation_source 'fine-focus sealed tube'
_diffrn_radiation_type MoK\a
_diffrn_radiation_wavelength 0.71073
_diffrn_reflns_av_R_equivalents 0.0556
_diffrn_reflns_av_sigmaI/netI 0.0718
_diffrn_reflns_limit_h_max 29
_diffrn_reflns_limit_h_min -19
_diffrn_reflns_limit_k_max 19
_diffrn_reflns_limit_k_min -19
_diffrn_reflns_limit_l_max 26
_diffrn_reflns_limit_l_min -28
_diffrn_reflns_number 22439
_diffrn_reflns_theta_full 24.11
_diffrn_reflns_theta_max 24.11
_diffrn_reflns_theta_min 1.46
_exptl_absorpt_coefficient_mu 0.074
_exptl_absorpt_correction_T_max 0.9781
_exptl_absorpt_correction_T_min 0.9639
_exptl_absorpt_correction_type multi-scan
_exptl_absorpt_process_details 'SADABS V2008-1 (Sheldrick, 2008)'
_exptl_crystal_colour colourless
_exptl_crystal_density_diffrn 1.215
_exptl_crystal_density_method 'not measured'
_exptl_crystal_description prism
_exptl_crystal_F_000 4048
_exptl_crystal_size_max 0.50
_exptl_crystal_size_mid 0.40
_exptl_crystal_size_min 0.30
_refine_diff_density_max 0.319
_refine_diff_density_min -0.264
_refine_diff_density_rms 0.051
_refine_ls_extinction_method none
_refine_ls_goodness_of_fit_ref 0.987
_refine_ls_hydrogen_treatment constr
_refine_ls_matrix_type full
_refine_ls_number_parameters 652
_refine_ls_number_reflns 8247
_refine_ls_number_restraints 0
_refine_ls_restrained_S_all 0.987
_refine_ls_R_factor_all 0.0951
_refine_ls_R_factor_gt 0.0591
_refine_ls_shift/su_max 0.001
_refine_ls_shift/su_mean 0.000
_refine_ls_structure_factor_coef Fsqd
_refine_ls_weighting_details 'calc w=1/[\s^2^(Fo^2^)+(0.0760P)^2^+8.0561P] where P=(Fo^2^+2Fc^2^)/3'
_refine_ls_weighting_scheme calc
_refine_ls_wR_factor_gt 0.1395
_refine_ls_wR_factor_ref 0.1574
_reflns_number_gt 5587
_reflns_number_total 8247
_reflns_threshold_expression >2sigma(I)
_cod_data_source_file nchem.739-s4.cif
_cod_data_source_block cage3c-catenane-xylene
_cod_original_sg_symbol_H-M C2/c
_cod_database_code 1508094

loop_
_symmetry_equiv_pos_as_xyz
'x, y, z'
'-x, y, -z+1/2'
'x+1/2, y+1/2, z'
'-x+1/2, y+1/2, -z+1/2'
'-x, -y, -z'
'x, -y, z-1/2'
'-x+1/2, -y+1/2, -z'
'x+1/2, -y+1/2, z-1/2'

loop_
_atom_site_label
_atom_site_type_symbol
_atom_site_fract_x
_atom_site_fract_y
_atom_site_fract_z
_atom_site_U_iso_or_equiv
_atom_site_adp_type
_atom_site_occupancy
_atom_site_symmetry_multiplicity
_atom_site_calc_flag
_atom_site_refinement_flags
N1 N -0.02002(10) 0.03080(14) 0.15728(10) 0.0266(6) Uani 1 1 d .
N7 N -0.01210(10) 0.41237(14) 0.13748(10) 0.0274(6) Uani 1 1 d .
N3 N 0.15225(10) -0.04294(14) 0.46609(10) 0.0280(6) Uani 1 1 d .
N8 N 0.08165(10) 0.51592(14) 0.18515(10) 0.0267(6) Uani 1 1 d .
N5 N -0.09965(10) 0.24141(14) 0.42877(10) 0.0278(6) Uani 1 1 d .
N2 N 0.08435(10) -0.05014(13) 0.19897(10) 0.0262(6) Uani 1 1 d .
N11 N 0.18257(10) 0.53030(13) 0.44374(10) 0.0249(6) Uani 1 1 d .
N10 N 0.29582(10) 0.13657(13) 0.31629(10) 0.0262(6) Uani 1 1 d .
N4 N 0.11717(10) 0.06863(13) 0.54567(10) 0.0264(6) Uani 1 1 d .
N9 N 0.29459(10) 0.31199(13) 0.28795(10) 0.0258(6) Uani 1 1 d .
N12 N 0.11105(10) 0.45404(14) 0.51300(9) 0.0252(6) Uani 1 1 d .
N6 N -0.14131(10) 0.25085(14) 0.30692(10) 0.0262(6) Uani 1 1 d .
C29 C 0.20278(11) 0.41888(16) 0.25919(12) 0.0235(7) Uani 1 1 d .
H29 H 0.2115 0.3897 0.2294 0.028 Uiso 1 1 calc R
C17 C -0.11930(12) 0.19783(18) 0.28272(12) 0.0264(7) Uani 1 1 d .
H17 H -0.1231 0.1438 0.2924 0.032 Uiso 1 1 calc R
C40 C 0.15846(12) 0.54111(16) 0.39424(12) 0.0244(7) Uani 1 1 d .
H40 H 0.1280 0.5749 0.3870 0.029 Uiso 1 1 calc R
C18 C -0.08815(12) 0.21580(16) 0.24030(11) 0.0227(7) Uani 1 1 d .
C44 C 0.08086(12) 0.31827(17) 0.51263(11) 0.0243(7) Uani 1 1 d .
C39 C 0.17638(12) 0.50281(16) 0.34759(12) 0.0232(7) Uani 1 1 d .
C6 C 0.18163(12) -0.00056(16) 0.38344(12) 0.0244(7) Uani 1 1 d .
C12 C 0.00647(13) 0.19644(18) 0.48340(11) 0.0278(7) Uani 1 1 d .
H12 H -0.0190 0.1550 0.4738 0.033 Uiso 1 1 calc R
C5 C 0.14100(12) -0.03817(16) 0.34571(12) 0.0254(7) Uani 1 1 d .
H5 H 0.1151 -0.0694 0.3588 0.030 Uiso 1 1 calc R
C10 C 0.07234(13) 0.09341(17) 0.51951(12) 0.0273(7) Uani 1 1 d .
H10 H 0.0457 0.0549 0.5056 0.033 Uiso 1 1 calc R
C43 C 0.12082(13) 0.38201(17) 0.52678(12) 0.0272(7) Uani 1 1 d .
H43 H 0.1554 0.3687 0.5471 0.033 Uiso 1 1 calc R
C11 C 0.05873(12) 0.17772(16) 0.50923(11) 0.0252(7) Uani 1 1 d .
C27 C 0.12389(12) 0.47430(16) 0.19512(11) 0.0224(7) Uani 1 1 d .
H27 H 0.1339 0.4458 0.1657 0.027 Uiso 1 1 calc R
C25 C -0.00689(12) 0.49766(17) 0.12638(13) 0.0284(7) Uani 1 1 d .
H25A H -0.0210 0.5293 0.1540 0.034 Uiso 1 1 calc R
H25B H -0.0283 0.5107 0.0895 0.034 Uiso 1 1 calc R
C26 C 0.05121(12) 0.51948(18) 0.12874(12) 0.0278(7) Uani 1 1 d .
H26A H 0.0669 0.4823 0.1054 0.033 Uiso 1 1 calc R
H26B H 0.0533 0.5739 0.1140 0.033 Uiso 1 1 calc R
C13 C -0.00913(12) 0.27550(17) 0.47138(11) 0.0247(7) Uani 1 1 d .
C36 C 0.17711(11) 0.01436(16) 0.27096(12) 0.0224(7) Uani 1 1 d .
H36 H 0.1762 0.0181 0.2325 0.027 Uiso 1 1 calc R
C31 C 0.28193(12) 0.35853(16) 0.32335(12) 0.0262(7) Uani 1 1 d .
H31 H 0.3038 0.3591 0.3593 0.031 Uiso 1 1 calc R
C3 C 0.09282(12) -0.06501(16) 0.25007(12) 0.0260(7) Uani 1 1 d .
H3 H 0.0691 -0.0999 0.2634 0.031 Uiso 1 1 calc R
C32 C 0.34211(12) 0.26319(16) 0.30602(13) 0.0268(7) Uani 1 1 d .
H32A H 0.3526 0.2652 0.3467 0.032 Uiso 1 1 calc R
H32B H 0.3720 0.2852 0.2907 0.032 Uiso 1 1 calc R
C34 C 0.25694(12) 0.10090(16) 0.28595(12) 0.0239(7) Uani 1 1 d .
H34 H 0.2533 0.1051 0.2471 0.029 Uiso 1 1 calc R
C23 C -0.04712(12) 0.31058(16) 0.18818(12) 0.0240(7) Uani 1 1 d .
C4 C 0.13794(12) -0.03049(16) 0.28959(12) 0.0237(7) Uani 1 1 d .
C30 C 0.23497(11) 0.41208(16) 0.31181(12) 0.0232(7) Uani 1 1 d .
C21 C -0.01212(12) 0.10398(17) 0.14876(12) 0.0265(7) Uani 1 1 d .
H21 H 0.0103 0.1174 0.1239 0.032 Uiso 1 1 calc R
C19 C -0.06738(12) 0.15372(17) 0.21449(12) 0.0263(7) Uani 1 1 d .
H19 H -0.0745 0.1003 0.2233 0.032 Uiso 1 1 calc R
C45 C 0.09572(13) 0.23950(16) 0.52394(12) 0.0255(7) Uani 1 1 d .
H45 H 0.1314 0.2274 0.5419 0.031 Uiso 1 1 calc R
C28 C 0.15803(11) 0.46825(15) 0.25022(11) 0.0208(7) Uani 1 1 d .
C46 C 0.02811(12) 0.33563(17) 0.48633(11) 0.0266(7) Uani 1 1 d .
H46 H 0.0177 0.3894 0.4786 0.032 Uiso 1 1 calc R
C16 C -0.17206(13) 0.22506(18) 0.34732(12) 0.0288(7) Uani 1 1 d .
H16A H -0.1680 0.1669 0.3529 0.035 Uiso 1 1 calc R
H16B H -0.2105 0.2367 0.3334 0.035 Uiso 1 1 calc R
C42 C 0.15389(12) 0.51147(17) 0.53146(12) 0.0279(7) Uani 1 1 d .
H42A H 0.1880 0.4825 0.5439 0.034 Uiso 1 1 calc R
H42B H 0.1461 0.5414 0.5633 0.034 Uiso 1 1 calc R
C38 C 0.22169(12) 0.45409(16) 0.35507(12) 0.0251(7) Uani 1 1 d .
H38 H 0.2439 0.4498 0.3907 0.030 Uiso 1 1 calc R
C24 C -0.03672(12) 0.39385(17) 0.17492(12) 0.0263(7) Uani 1 1 d .
H24 H -0.0490 0.4352 0.1954 0.032 Uiso 1 1 calc R
C35 C 0.21687(11) 0.05307(16) 0.30747(12) 0.0237(7) Uani 1 1 d .
C41 C 0.16035(12) 0.56975(17) 0.48656(11) 0.0257(7) Uani 1 1 d .
H41A H 0.1251 0.5930 0.4700 0.031 Uiso 1 1 calc R
H41B H 0.1844 0.6136 0.5028 0.031 Uiso 1 1 calc R
C37 C 0.21874(12) 0.04585(16) 0.36368(12) 0.0241(7) Uani 1 1 d .
H37 H 0.2458 0.0730 0.3890 0.029 Uiso 1 1 calc R
C33 C 0.33273(12) 0.17763(16) 0.28784(13) 0.0270(7) Uani 1 1 d .
H33A H 0.3181 0.1762 0.2477 0.032 Uiso 1 1 calc R
H33B H 0.3674 0.1491 0.2949 0.032 Uiso 1 1 calc R
C15 C -0.15293(12) 0.26741(17) 0.40154(12) 0.0294(7) Uani 1 1 d .
H15A H -0.1524 0.3255 0.3949 0.035 Uiso 1 1 calc R
H15B H -0.1784 0.2571 0.4260 0.035 Uiso 1 1 calc R
C14 C -0.06388(12) 0.29434(17) 0.44301(12) 0.0255(7) Uani 1 1 d .
H14 H -0.0731 0.3484 0.4349 0.031 Uiso 1 1 calc R
C1 C 0.00478(12) -0.02605(17) 0.12617(12) 0.0278(7) Uani 1 1 d .
H1A H 0.0281 0.0026 0.1052 0.033 Uiso 1 1 calc R
H1B H -0.0233 -0.0539 0.0994 0.033 Uiso 1 1 calc R
C20 C -0.03597(12) 0.16899(17) 0.17545(12) 0.0247(7) Uani 1 1 d .
C2 C 0.03770(12) -0.08649(17) 0.16387(12) 0.0290(7) Uani 1 1 d .
H2A H 0.0151 -0.1115 0.1873 0.035 Uiso 1 1 calc R
H2B H 0.0496 -0.1288 0.1413 0.035 Uiso 1 1 calc R
C47 C 0.14544(12) 0.51022(16) 0.29501(12) 0.0253(7) Uani 1 1 d .
H47 H 0.1151 0.5443 0.2891 0.030 Uiso 1 1 calc R
C48 C -0.07811(12) 0.29420(17) 0.22693(11) 0.0251(7) Uani 1 1 d .
H48 H -0.0926 0.3368 0.2445 0.030 Uiso 1 1 calc R
C22 C -0.02616(12) 0.24695(17) 0.16266(12) 0.0255(7) Uani 1 1 d .
H22 H -0.0049 0.2576 0.1362 0.031 Uiso 1 1 calc R
C8 C 0.16613(13) -0.05084(17) 0.52608(12) 0.0294(7) Uani 1 1 d .
H8A H 0.2001 -0.0223 0.5403 0.035 Uiso 1 1 calc R
H8B H 0.1717 -0.1078 0.5359 0.035 Uiso 1 1 calc R
C9 C 0.12274(13) -0.01755(16) 0.55287(12) 0.0290(7) Uani 1 1 d .
H9A H 0.0883 -0.0434 0.5366 0.035 Uiso 1 1 calc R
H9B H 0.1312 -0.0301 0.5927 0.035 Uiso 1 1 calc R
C7 C 0.18698(12) -0.00990(16) 0.44363(12) 0.0258(7) Uani 1 1 d .
H7 H 0.2184 0.0102 0.4669 0.031 Uiso 1 1 calc R
C50 C 0.24289(13) 0.32719(18) 0.48235(13) 0.0340(8) Uani 1 1 d .
H50 H 0.2382 0.3811 0.4709 0.041 Uiso 1 1 calc R
C51 C 0.28541(13) 0.30720(18) 0.52461(12) 0.0317(8) Uani 1 1 d .
H51 H 0.3098 0.3474 0.5408 0.038 Uiso 1 1 calc R
C49 C 0.20704(13) 0.27025(18) 0.45632(12) 0.0303(8) Uani 1 1 d .
C52 C 0.16182(14) 0.2905(2) 0.40971(14) 0.0429(9) Uani 1 1 d .
H52A H 0.1739 0.2858 0.3747 0.064 Uiso 1 1 calc R
H52B H 0.1500 0.3452 0.4141 0.064 Uiso 1 1 calc R
H52C H 0.1320 0.2538 0.4097 0.064 Uiso 1 1 calc R
C53 C 0.45336(14) 0.22585(18) 0.15008(16) 0.0420(9) Uani 1 1 d .
C56 C 0.34909(16) 0.26360(19) 0.09745(15) 0.0431(9) Uani 1 1 d .
C57 C 0.35967(16) 0.2418(2) 0.15137(16) 0.0488(10) Uani 1 1 d .
H57 H 0.3313 0.2401 0.1709 0.059 Uiso 1 1 calc R
C54 C 0.44251(17) 0.24982(19) 0.09708(15) 0.0456(10) Uani 1 1 d .
H54 H 0.4709 0.2540 0.0776 0.055 Uiso 1 1 calc R
C58 C 0.41028(16) 0.2223(2) 0.17810(16) 0.0489(10) Uani 1 1 d .
H58 H 0.4166 0.2063 0.2156 0.059 Uiso 1 1 calc R
C55 C 0.39035(17) 0.2686(2) 0.07020(16) 0.0476(10) Uani 1 1 d .
H55 H 0.3836 0.2850 0.0327 0.057 Uiso 1 1 calc R
C60 C 0.50921(16) 0.2067(2) 0.17999(18) 0.0594(11) Uani 1 1 d .
H60A H 0.5328 0.2031 0.1535 0.089 Uiso 1 1 calc R
H60B H 0.5092 0.1558 0.1993 0.089 Uiso 1 1 calc R
H60C H 0.5221 0.2488 0.2068 0.089 Uiso 1 1 calc R
C59 C 0.29263(16) 0.2813(2) 0.06831(17) 0.0569(11) Uani 1 1 d .
H59A H 0.2930 0.3060 0.0326 0.085 Uiso 1 1 calc R
H59B H 0.2761 0.3179 0.0908 0.085 Uiso 1 1 calc R
H59C H 0.2720 0.2317 0.0627 0.085 Uiso 1 1 calc R

loop_
_atom_site_aniso_label
_atom_site_aniso_U_11
_atom_site_aniso_U_22
_atom_site_aniso_U_33
_atom_site_aniso_U_23
_atom_site_aniso_U_13
_atom_site_aniso_U_12
N1 0.0270(15) 0.0247(15) 0.0292(14) -0.0029(11) 0.0084(12) 0.0010(12)
N7 0.0295(15) 0.0222(14) 0.0301(15) -0.0005(11) 0.0051(12) 0.0004(11)
N3 0.0341(16) 0.0237(14) 0.0297(14) 0.0026(11) 0.0146(12) -0.0025(12)
N8 0.0282(15) 0.0213(13) 0.0314(15) 0.0005(11) 0.0082(12) -0.0047(12)
N5 0.0320(16) 0.0262(14) 0.0277(14) 0.0009(11) 0.0119(12) -0.0042(12)
N2 0.0298(15) 0.0194(13) 0.0304(15) -0.0043(11) 0.0084(12) 0.0024(11)
N11 0.0294(15) 0.0187(13) 0.0295(15) -0.0009(11) 0.0126(12) 0.0004(11)
N10 0.0269(15) 0.0184(13) 0.0364(15) 0.0012(11) 0.0138(12) 0.0006(12)
N4 0.0351(16) 0.0194(13) 0.0280(14) 0.0047(11) 0.0146(12) -0.0002(12)
N9 0.0271(15) 0.0187(13) 0.0342(15) 0.0020(11) 0.0123(12) -0.0006(11)
N12 0.0300(15) 0.0202(14) 0.0280(14) -0.0019(11) 0.0121(12) -0.0004(11)
N6 0.0283(15) 0.0230(14) 0.0288(14) -0.0009(11) 0.0094(12) -0.0005(11)
C29 0.0277(18) 0.0176(15) 0.0278(17) -0.0008(13) 0.0114(14) -0.0062(13)
C17 0.0282(18) 0.0214(16) 0.0305(17) -0.0016(14) 0.0084(14) -0.0037(14)
C40 0.0254(18) 0.0179(15) 0.0315(18) -0.0005(13) 0.0095(14) 0.0016(13)
C18 0.0240(17) 0.0186(16) 0.0259(16) -0.0019(13) 0.0059(13) 0.0008(13)
C44 0.0298(18) 0.0240(16) 0.0217(16) 0.0012(13) 0.0114(14) -0.0021(14)
C39 0.0254(17) 0.0175(15) 0.0270(16) -0.0018(13) 0.0061(14) -0.0040(13)
C6 0.0252(17) 0.0197(16) 0.0303(17) 0.0039(13) 0.0102(14) 0.0026(13)
C12 0.035(2) 0.0273(17) 0.0237(16) 0.0028(13) 0.0120(14) -0.0060(15)
C5 0.0238(17) 0.0157(15) 0.0386(19) 0.0013(13) 0.0109(14) 0.0018(13)
C10 0.036(2) 0.0226(16) 0.0253(16) 0.0002(13) 0.0102(15) -0.0084(15)
C43 0.0298(19) 0.0276(18) 0.0260(17) -0.0001(13) 0.0097(14) 0.0014(14)
C11 0.0356(19) 0.0223(16) 0.0203(16) 0.0027(12) 0.0117(14) 0.0008(14)
C27 0.0269(18) 0.0156(15) 0.0275(17) -0.0005(12) 0.0121(14) -0.0012(14)
C25 0.0292(18) 0.0248(17) 0.0310(17) 0.0032(14) 0.0058(14) 0.0002(14)
C26 0.0332(19) 0.0231(16) 0.0289(17) 0.0016(13) 0.0105(15) -0.0014(14)
C13 0.0305(19) 0.0239(17) 0.0225(16) 0.0031(13) 0.0122(14) -0.0036(14)
C36 0.0249(17) 0.0166(15) 0.0295(16) 0.0046(13) 0.0145(14) 0.0065(13)
C31 0.0263(18) 0.0219(16) 0.0310(17) -0.0007(14) 0.0072(14) -0.0028(14)
C3 0.0268(18) 0.0185(16) 0.0351(19) -0.0016(13) 0.0118(15) 0.0038(13)
C32 0.0219(17) 0.0257(17) 0.0363(18) 0.0027(14) 0.0138(14) 0.0013(14)
C34 0.0269(18) 0.0176(15) 0.0299(17) 0.0035(13) 0.0121(14) 0.0072(14)
C23 0.0223(17) 0.0215(16) 0.0277(17) -0.0029(13) 0.0038(14) 0.0017(13)
C4 0.0279(18) 0.0148(15) 0.0293(17) -0.0014(13) 0.0081(14) 0.0034(13)
C30 0.0243(17) 0.0163(15) 0.0311(17) 0.0010(13) 0.0104(14) -0.0031(13)
C21 0.0261(18) 0.0269(18) 0.0282(17) -0.0015(14) 0.0095(14) 0.0007(14)
C19 0.0233(17) 0.0209(16) 0.0346(18) -0.0014(14) 0.0060(14) -0.0026(13)
C45 0.0326(19) 0.0226(16) 0.0237(16) 0.0016(13) 0.0112(14) -0.0006(14)
C28 0.0239(17) 0.0137(14) 0.0271(16) 0.0016(12) 0.0110(13) -0.0035(13)
C46 0.037(2) 0.0208(16) 0.0256(16) -0.0007(13) 0.0151(15) 0.0020(14)
C16 0.0283(18) 0.0288(17) 0.0316(18) 0.0008(14) 0.0112(15) -0.0046(14)
C42 0.0316(19) 0.0224(16) 0.0306(17) -0.0051(13) 0.0082(14) -0.0025(14)
C38 0.0292(18) 0.0193(15) 0.0275(17) -0.0022(13) 0.0072(14) -0.0059(14)
C24 0.0257(18) 0.0240(17) 0.0308(17) -0.0019(13) 0.0094(14) 0.0037(14)
C35 0.0218(17) 0.0188(15) 0.0327(18) 0.0017(13) 0.0108(14) 0.0055(13)
C41 0.0299(18) 0.0229(16) 0.0262(16) -0.0031(13) 0.0101(14) -0.0030(14)
C37 0.0235(17) 0.0205(16) 0.0289(17) 0.0033(13) 0.0070(14) 0.0010(13)
C33 0.0259(17) 0.0212(16) 0.0371(18) 0.0032(13) 0.0142(14) 0.0016(13)
C15 0.0307(19) 0.0262(17) 0.0350(18) 0.0007(14) 0.0155(15) -0.0020(14)
C14 0.0325(19) 0.0201(16) 0.0276(17) 0.0028(13) 0.0145(14) 0.0020(14)
C1 0.0332(19) 0.0240(16) 0.0284(17) -0.0054(13) 0.0114(14) -0.0020(14)
C20 0.0245(17) 0.0218(16) 0.0277(16) -0.0003(13) 0.0050(14) 0.0020(13)
C2 0.0326(19) 0.0243(17) 0.0321(18) -0.0067(14) 0.0116(15) -0.0032(14)
C47 0.0251(17) 0.0166(15) 0.0369(18) 0.0022(13) 0.0130(15) -0.0041(13)
C48 0.0259(17) 0.0241(17) 0.0256(16) -0.0019(13) 0.0058(14) 0.0044(14)
C22 0.0214(17) 0.0315(18) 0.0239(16) 0.0021(13) 0.0053(13) -0.0003(14)
C8 0.0346(19) 0.0232(16) 0.0314(18) 0.0058(13) 0.0093(15) -0.0013(14)
C9 0.039(2) 0.0215(16) 0.0304(17) 0.0065(13) 0.0158(15) -0.0022(14)
C7 0.0268(18) 0.0196(16) 0.0324(17) 0.0015(13) 0.0093(14) 0.0024(14)
C50 0.040(2) 0.0227(17) 0.0382(19) 0.0071(14) 0.0046(16) -0.0010(15)
C51 0.034(2) 0.0273(18) 0.0326(18) 0.0003(14) 0.0048(15) -0.0048(15)
C49 0.0315(19) 0.0305(18) 0.0283(17) 0.0010(14) 0.0046(15) 0.0004(15)
C52 0.043(2) 0.042(2) 0.041(2) 0.0049(16) 0.0015(17) -0.0048(17)
C53 0.038(2) 0.0214(18) 0.067(3) -0.0055(17) 0.0105(19) -0.0044(16)
C56 0.056(3) 0.0306(19) 0.046(2) -0.0038(16) 0.019(2) -0.0104(17)
C57 0.053(3) 0.042(2) 0.055(3) 0.0079(18) 0.020(2) -0.0051(19)
C54 0.065(3) 0.034(2) 0.045(2) -0.0059(17) 0.028(2) -0.0053(19)
C58 0.050(3) 0.045(2) 0.054(2) 0.0045(18) 0.014(2) -0.0067(19)
C55 0.065(3) 0.035(2) 0.047(2) -0.0061(17) 0.022(2) -0.0055(19)
C60 0.055(3) 0.039(2) 0.086(3) 0.000(2) 0.017(2) -0.003(2)
C59 0.056(3) 0.052(2) 0.062(3) 0.002(2) 0.008(2) -0.012(2)

loop_
_atom_type_symbol
_atom_type_description
_atom_type_scat_dispersion_real
_atom_type_scat_dispersion_imag
_atom_type_scat_source
C C 0.0033 0.0016 'International Tables Vol C Tables 4.2.6.8 and 6.1.1.4'
H H 0.0000 0.0000 'International Tables Vol C Tables 4.2.6.8 and 6.1.1.4'
N N 0.0061 0.0033 'International Tables Vol C Tables 4.2.6.8 and 6.1.1.4'

loop_
_geom_angle_atom_site_label_1
_geom_angle_atom_site_label_2
_geom_angle_atom_site_label_3
_geom_angle
_geom_angle_site_symmetry_1
C21 N1 C1 116.6(2) .
C24 N7 C25 117.1(3) .
C7 N3 C8 116.1(3) .
C27 N8 C26 118.5(3) .
C14 N5 C15 117.9(3) .
C3 N2 C2 117.8(3) .
C40 N11 C41 117.0(2) .
C34 N10 C33 116.2(2) .
C10 N4 C9 116.3(3) .
C31 N9 C32 116.6(3) .
C43 N12 C42 116.9(3) .
C17 N6 C16 117.9(2) .
C28 C29 C30 120.3(3) .
C28 C29 H29 119.8 .
C30 C29 H29 119.8 .
N6 C17 C18 123.3(3) .
N6 C17 H17 118.3 .
C18 C17 H17 118.3 .
N11 C40 C39 121.9(3) .
N11 C40 H40 119.0 .
C39 C40 H40 119.0 .
C19 C18 C48 119.7(3) .
C19 C18 C17 119.2(3) .
C48 C18 C17 121.0(3) .
C45 C44 C46 119.3(3) .
C45 C44 C43 119.9(3) .
C46 C44 C43 120.9(3) .
C47 C39 C38 118.4(3) .
C47 C39 C40 119.4(3) .
C38 C39 C40 122.1(3) .
C37 C6 C5 118.9(3) .
C37 C6 C7 119.0(3) .
C5 C6 C7 122.1(3) .
C11 C12 C13 121.1(3) .
C11 C12 H12 119.5 .
C13 C12 H12 119.5 .
C4 C5 C6 120.9(3) .
C4 C5 H5 119.6 .
C6 C5 H5 119.6 .
N4 C10 C11 124.3(3) .
N4 C10 H10 117.8 .
C11 C10 H10 117.8 .
N12 C43 C44 122.8(3) .
N12 C43 H43 118.6 .
C44 C43 H43 118.6 .
C12 C11 C45 118.9(3) .
C12 C11 C10 117.9(3) .
C45 C11 C10 123.2(3) .
N8 C27 C28 122.7(3) .
N8 C27 H27 118.6 .
C28 C27 H27 118.6 .
N7 C25 C26 110.7(2) .
N7 C25 H25A 109.5 .
C26 C25 H25A 109.5 .
N7 C25 H25B 109.5 .
C26 C25 H25B 109.5 .
H25A C25 H25B 108.1 .
N8 C26 C25 110.7(2) .
N8 C26 H26A 109.5 .
C25 C26 H26A 109.5 .
N8 C26 H26B 109.5 .
C25 C26 H26B 109.5 .
H26A C26 H26B 108.1 .
C46 C13 C12 119.0(3) .
C46 C13 C14 120.4(3) .
C12 C13 C14 120.6(3) .
C35 C36 C4 121.1(3) .
C35 C36 H36 119.5 .
C4 C36 H36 119.5 .
N9 C31 C30 123.6(3) .
N9 C31 H31 118.2 .
C30 C31 H31 118.2 .
N2 C3 C4 122.7(3) .
N2 C3 H3 118.7 .
C4 C3 H3 118.7 .
N9 C32 C33 111.9(2) .
N9 C32 H32A 109.2 .
C33 C32 H32A 109.2 .
N9 C32 H32B 109.2 .
C33 C32 H32B 109.2 .
H32A C32 H32B 107.9 .
N10 C34 C35 123.8(3) .
N10 C34 H34 118.1 .
C35 C34 H34 118.1 .
C48 C23 C22 118.9(3) .
C48 C23 C24 119.7(3) .
C22 C23 C24 121.4(3) .
C5 C4 C36 118.9(3) .
C5 C4 C3 120.6(3) .
C36 C4 C3 120.4(3) .
C38 C30 C29 119.5(3) .
C38 C30 C31 118.5(3) .
C29 C30 C31 122.0(3) .
N1 C21 C20 123.3(3) .
N1 C21 H21 118.3 .
C20 C21 H21 118.3 .
C18 C19 C20 120.5(3) .
C18 C19 H19 119.7 .
C20 C19 H19 119.7 .
C44 C45 C11 120.8(3) .
C44 C45 H45 119.6 .
C11 C45 H45 119.6 .
C29 C28 C47 119.0(3) .
C29 C28 C27 120.2(3) .
C47 C28 C27 120.8(3) .
C13 C46 C44 120.9(3) .
C13 C46 H46 119.5 .
C44 C46 H46 119.5 .
N6 C16 C15 110.4(2) .
N6 C16 H16A 109.6 .
C15 C16 H16A 109.6 .
N6 C16 H16B 109.6 .
C15 C16 H16B 109.6 .
H16A C16 H16B 108.1 .
N12 C42 C41 112.5(2) .
N12 C42 H42A 109.1 .
C41 C42 H42A 109.1 .
N12 C42 H42B 109.1 .
C41 C42 H42B 109.1 .
H42A C42 H42B 107.8 .
C30 C38 C39 121.5(3) .
C30 C38 H38 119.2 .
C39 C38 H38 119.2 .
N7 C24 C23 122.5(3) .
N7 C24 H24 118.7 .
C23 C24 H24 118.7 .
C36 C35 C37 119.2(3) .
C36 C35 C34 119.3(3) .
C37 C35 C34 121.5(3) .
N11 C41 C42 110.9(2) .
N11 C41 H41A 109.5 .
C42 C41 H41A 109.5 .
N11 C41 H41B 109.5 .
C42 C41 H41B 109.5 .
H41A C41 H41B 108.1 .
C6 C37 C35 121.0(3) .
C6 C37 H37 119.5 .
C35 C37 H37 119.5 .
N10 C33 C32 112.6(2) .
N10 C33 H33A 109.1 .
C32 C33 H33A 109.1 .
N10 C33 H33B 109.1 .
C32 C33 H33B 109.1 .
H33A C33 H33B 107.8 .
N5 C15 C16 111.9(2) .
N5 C15 H15A 109.2 .
C16 C15 H15A 109.2 .
N5 C15 H15B 109.2 .
C16 C15 H15B 109.2 .
H15A C15 H15B 107.9 .
N5 C14 C13 122.8(3) .
N5 C14 H14 118.6 .
C13 C14 H14 118.6 .
N1 C1 C2 111.2(2) .
N1 C1 H1A 109.4 .
C2 C1 H1A 109.4 .
N1 C1 H1B 109.4 .
C2 C1 H1B 109.4 .
H1A C1 H1B 108.0 .
C22 C20 C19 119.2(3) .
C22 C20 C21 119.3(3) .
C19 C20 C21 121.5(3) .
N2 C2 C1 111.7(2) .
N2 C2 H2A 109.3 .
C1 C2 H2A 109.3 .
N2 C2 H2B 109.3 .
C1 C2 H2B 109.3 .
H2A C2 H2B 107.9 .
C39 C47 C28 121.3(3) .
C39 C47 H47 119.3 .
C28 C47 H47 119.3 .
C23 C48 C18 120.6(3) .
C23 C48 H48 119.7 .
C18 C48 H48 119.7 .
C20 C22 C23 121.0(3) .
C20 C22 H22 119.5 .
C23 C22 H22 119.5 .
N3 C8 C9 111.5(3) .
N3 C8 H8A 109.3 .
C9 C8 H8A 109.3 .
N3 C8 H8B 109.3 .
C9 C8 H8B 109.3 .
H8A C8 H8B 108.0 .
N4 C9 C8 112.0(2) .
N4 C9 H9A 109.2 .
C8 C9 H9A 109.2 .
N4 C9 H9B 109.2 .
C8 C9 H9B 109.2 .
H9A C9 H9B 107.9 .
N3 C7 C6 124.1(3) .
N3 C7 H7 117.9 .
C6 C7 H7 117.9 .
C49 C50 C51 121.6(3) .
C49 C50 H50 119.2 .
C51 C50 H50 119.2 .
C49 C51 C50 121.2(3) 7_556
C49 C51 H51 119.4 7_556
C50 C51 H51 119.4 .
C51 C49 C50 117.1(3) 7_556
C51 C49 C52 120.6(3) 7_556
C50 C49 C52 122.2(3) .
C49 C52 H52A 109.5 .
C49 C52 H52B 109.5 .
H52A C52 H52B 109.5 .
C49 C52 H52C 109.5 .
H52A C52 H52C 109.5 .
H52B C52 H52C 109.5 .
C54 C53 C58 117.7(4) .
C54 C53 C60 122.1(4) .
C58 C53 C60 120.2(4) .
C57 C56 C55 119.0(4) .
C57 C56 C59 120.3(4) .
C55 C56 C59 120.7(4) .
C56 C57 C58 121.4(4) .
C56 C57 H57 119.3 .
C58 C57 H57 119.3 .
C53 C54 C55 121.3(4) .
C53 C54 H54 119.4 .
C55 C54 H54 119.4 .
C57 C58 C53 120.3(4) .
C57 C58 H58 119.9 .
C53 C58 H58 119.9 .
C56 C55 C54 120.4(4) .
C56 C55 H55 119.8 .
C54 C55 H55 119.8 .
C53 C60 H60A 109.5 .
C53 C60 H60B 109.5 .
H60A C60 H60B 109.5 .
C53 C60 H60C 109.5 .
H60A C60 H60C 109.5 .
H60B C60 H60C 109.5 .
C56 C59 H59A 109.5 .
C56 C59 H59B 109.5 .
H59A C59 H59B 109.5 .
C56 C59 H59C 109.5 .
H59A C59 H59C 109.5 .
H59B C59 H59C 109.5 .

loop_
_geom_bond_atom_site_label_1
_geom_bond_atom_site_label_2
_geom_bond_distance
_geom_bond_site_symmetry_2
N1 C21 1.271(4) .
N1 C1 1.451(4) .
N7 C24 1.261(4) .
N7 C25 1.470(4) .
N3 C7 1.266(4) .
N3 C8 1.463(4) .
N8 C27 1.266(4) .
N8 C26 1.456(4) .
N5 C14 1.272(4) .
N5 C15 1.456(4) .
N2 C3 1.266(4) .
N2 C2 1.458(4) .
N11 C40 1.269(4) .
N11 C41 1.460(3) .
N10 C34 1.267(4) .
N10 C33 1.459(4) .
N4 C10 1.265(4) .
N4 C9 1.462(4) .
N9 C31 1.265(3) .
N9 C32 1.456(4) .
N12 C43 1.268(4) .
N12 C42 1.460(4) .
N6 C17 1.267(4) .
N6 C16 1.458(4) .
C29 C28 1.392(4) .
C29 C30 1.397(4) .
C29 H29 0.9500 .
C17 C18 1.472(4) .
C17 H17 0.9500 .
C40 C39 1.475(4) .
C40 H40 0.9500 .
C18 C19 1.384(4) .
C18 C48 1.395(4) .
C44 C45 1.390(4) .
C44 C46 1.402(4) .
C44 C43 1.471(4) .
C39 C47 1.385(4) .
C39 C38 1.398(4) .
C6 C37 1.390(4) .
C6 C5 1.398(4) .
C6 C7 1.478(4) .
C12 C11 1.393(4) .
C12 C13 1.401(4) .
C12 H12 0.9500 .
C5 C4 1.383(4) .
C5 H5 0.9500 .
C10 C11 1.468(4) .
C10 H10 0.9500 .
C43 H43 0.9500 .
C11 C45 1.400(4) .
C27 C28 1.466(4) .
C27 H27 0.9500 .
C25 C26 1.516(4) .
C25 H25A 0.9900 .
C25 H25B 0.9900 .
C26 H26A 0.9900 .
C26 H26B 0.9900 .
C13 C46 1.385(4) .
C13 C14 1.465(4) .
C36 C35 1.377(4) .
C36 C4 1.402(4) .
C36 H36 0.9500 .
C31 C30 1.479(4) .
C31 H31 0.9500 .
C3 C4 1.470(4) .
C3 H3 0.9500 .
C32 C33 1.511(4) .
C32 H32A 0.9900 .
C32 H32B 0.9900 .
C34 C35 1.482(4) .
C34 H34 0.9500 .
C23 C48 1.390(4) .
C23 C22 1.402(4) .
C23 C24 1.474(4) .
C30 C38 1.382(4) .
C21 C20 1.471(4) .
C21 H21 0.9500 .
C19 C20 1.400(4) .
C19 H19 0.9500 .
C45 H45 0.9500 .
C28 C47 1.406(4) .
C46 H46 0.9500 .
C16 C15 1.511(4) .
C16 H16A 0.9900 .
C16 H16B 0.9900 .
C42 C41 1.516(4) .
C42 H42A 0.9900 .
C42 H42B 0.9900 .
C38 H38 0.9500 .
C24 H24 0.9500 .
C35 C37 1.389(4) .
C41 H41A 0.9900 .
C41 H41B 0.9900 .
C37 H37 0.9500 .
C33 H33A 0.9900 .
C33 H33B 0.9900 .
C15 H15A 0.9900 .
C15 H15B 0.9900 .
C14 H14 0.9500 .
C1 C2 1.513(4) .
C1 H1A 0.9900 .
C1 H1B 0.9900 .
C20 C22 1.383(4) .
C2 H2A 0.9900 .
C2 H2B 0.9900 .
C47 H47 0.9500 .
C48 H48 0.9500 .
C22 H22 0.9500 .
C8 C9 1.509(4) .
C8 H8A 0.9900 .
C8 H8B 0.9900 .
C9 H9A 0.9900 .
C9 H9B 0.9900 .
C7 H7 0.9500 .
C50 C49 1.388(4) .
C50 C51 1.387(4) .
C50 H50 0.9500 .
C51 C49 1.384(4) 7_556
C51 H51 0.9500 .
C49 C51 1.384(4) 7_556
C49 C52 1.496(4) .
C52 H52A 0.9800 .
C52 H52B 0.9800 .
C52 H52C 0.9800 .
C53 C54 1.348(5) .
C53 C58 1.416(5) .
C53 C60 1.501(5) .
C56 C57 1.359(5) .
C56 C55 1.364(5) .
C56 C59 1.504(5) .
C57 C58 1.366(5) .
C57 H57 0.9500 .
C54 C55 1.398(5) .
C54 H54 0.9500 .
C58 H58 0.9500 .
C55 H55 0.9500 .
C60 H60A 0.9800 .
C60 H60B 0.9800 .
C60 H60C 0.9800 .
C59 H59A 0.9800 .
C59 H59B 0.9800 .
C59 H59C 0.9800 .

loop_
_geom_torsion_atom_site_label_1
_geom_torsion_atom_site_label_2
_geom_torsion_atom_site_label_3
_geom_torsion_atom_site_label_4
_geom_torsion
_geom_torsion_site_symmetry_4
C16 N6 C17 C18 178.7(3) .
C41 N11 C40 C39 -178.5(2) .
N6 C17 C18 C19 -177.4(3) .
N6 C17 C18 C48 4.4(4) .
N11 C40 C39 C47 173.5(3) .
N11 C40 C39 C38 -1.7(4) .
C37 C6 C5 C4 0.9(4) .
C7 C6 C5 C4 -177.9(3) .
C9 N4 C10 C11 178.6(2) .
C42 N12 C43 C44 177.9(3) .
C45 C44 C43 N12 173.3(3) .
C46 C44 C43 N12 -4.8(4) .
C13 C12 C11 C45 0.9(4) .
C13 C12 C11 C10 -178.8(3) .
N4 C10 C11 C12 -175.3(3) .
N4 C10 C11 C45 5.0(4) .
C26 N8 C27 C28 178.6(2) .
C24 N7 C25 C26 126.9(3) .
C27 N8 C26 C25 126.7(3) .
N7 C25 C26 N8 -70.4(3) .
C11 C12 C13 C46 -0.9(4) .
C11 C12 C13 C14 178.5(3) .
C32 N9 C31 C30 180.0(2) .
C2 N2 C3 C4 -178.8(2) .
C31 N9 C32 C33 134.4(3) .
C33 N10 C34 C35 177.1(2) .
C6 C5 C4 C36 1.4(4) .
C6 C5 C4 C3 -175.3(2) .
C35 C36 C4 C5 -2.6(4) .
C35 C36 C4 C3 174.0(2) .
N2 C3 C4 C5 169.8(3) .
N2 C3 C4 C36 -6.8(4) .
C28 C29 C30 C38 0.7(4) .
C28 C29 C30 C31 178.2(2) .
N9 C31 C30 C38 173.2(3) .
N9 C31 C30 C29 -4.3(4) .
C1 N1 C21 C20 177.7(3) .
C48 C18 C19 C20 0.6(4) .
C17 C18 C19 C20 -177.7(3) .
C46 C44 C45 C11 0.2(4) .
C43 C44 C45 C11 -178.0(3) .
C12 C11 C45 C44 -0.5(4) .
C10 C11 C45 C44 179.2(3) .
C30 C29 C28 C47 -0.8(4) .
C30 C29 C28 C27 -179.1(2) .
N8 C27 C28 C29 177.3(3) .
N8 C27 C28 C47 -1.0(4) .
C12 C13 C46 C44 0.6(4) .
C14 C13 C46 C44 -178.9(3) .
C45 C44 C46 C13 -0.2(4) .
C43 C44 C46 C13 177.9(3) .
C17 N6 C16 C15 126.7(3) .
C43 N12 C42 C41 136.3(3) .
C29 C30 C38 C39 0.6(4) .
C31 C30 C38 C39 -176.9(3) .
C47 C39 C38 C30 -1.9(4) .
C40 C39 C38 C30 173.3(3) .
C25 N7 C24 C23 176.8(3) .
C48 C23 C24 N7 -174.9(3) .
C22 C23 C24 N7 5.4(4) .
C4 C36 C35 C37 1.5(4) .
C4 C36 C35 C34 -179.0(2) .
N10 C34 C35 C36 -177.8(3) .
N10 C34 C35 C37 1.7(4) .
C40 N11 C41 C42 130.1(3) .
N12 C42 C41 N11 -70.5(3) .
C5 C6 C37 C35 -2.0(4) .
C7 C6 C37 C35 176.8(3) .
C36 C35 C37 C6 0.9(4) .
C34 C35 C37 C6 -178.6(3) .
C34 N10 C33 C32 128.4(3) .
N9 C32 C33 N10 -69.0(3) .
C14 N5 C15 C16 126.3(3) .
N6 C16 C15 N5 -69.5(3) .
C15 N5 C14 C13 179.1(3) .
C46 C13 C14 N5 -179.5(3) .
C12 C13 C14 N5 1.1(4) .
C21 N1 C1 C2 127.1(3) .
C18 C19 C20 C22 -0.4(4) .
C18 C19 C20 C21 178.1(3) .
N1 C21 C20 C22 -178.4(3) .
N1 C21 C20 C19 3.1(5) .
C3 N2 C2 C1 130.9(3) .
N1 C1 C2 N2 -67.2(3) .
C38 C39 C47 C28 1.8(4) .
C40 C39 C47 C28 -173.5(2) .
C29 C28 C47 C39 -0.5(4) .
C27 C28 C47 C39 177.8(3) .
C22 C23 C48 C18 0.1(4) .
C24 C23 C48 C18 -179.6(3) .
C19 C18 C48 C23 -0.4(4) .
C17 C18 C48 C23 177.8(3) .
C19 C20 C22 C23 0.0(4) .
C21 C20 C22 C23 -178.5(3) .
C48 C23 C22 C20 0.1(4) .
C24 C23 C22 C20 179.8(3) .
C7 N3 C8 C9 127.7(3) .
C10 N4 C9 C8 118.6(3) .
N3 C8 C9 N4 -66.2(3) .
C8 N3 C7 C6 176.5(2) .
C37 C6 C7 N3 171.5(3) .
C5 C6 C7 N3 -9.7(4) .
C49 C50 C51 C49 -1.9(5) 7_556
C51 C50 C49 C51 1.8(5) 7_556
C51 C50 C49 C52 -178.4(3) .
C55 C56 C57 C58 -2.3(5) .
C59 C56 C57 C58 177.3(3) .
C58 C53 C54 C55 -1.6(5) .
C60 C53 C54 C55 -178.9(3) .
C56 C57 C58 C53 1.2(5) .
C54 C53 C58 C57 0.8(5) .
C60 C53 C58 C57 178.2(3) .
C57 C56 C55 C54 1.5(5) .
C59 C56 C55 C54 -178.1(3) .
C53 C54 C55 C56 0.5(5) .
